data_7236564
loop_
_publ_author_name
'Chen, Wen-Miao'
'Meng, Xiao-Ling'
'Zhuang, Gui-Lin'
'Wang, Zhi'
'Kurmoo, Mohamedally'
'Zhao, Quan-Qin'
'Wang, Xing-Po'
'Shan, Bairong'
'Tung, Chen-Ho'
'Sun, Di'

_publ_section_title
;
 A superior fluorescent sensor for Al3+ and UO22+ based on a Co(ii)
 metal--organic framework with exposed pyrimidyl Lewis base sites
;
_journal_issue 25
_journal_name_full 'Journal of Materials Chemistry A'
_journal_page_first 13079
_journal_paper_doi 10.1039/C7TA01546A
_journal_volume 5
_journal_year 2017
_chemical_formula_moiety 'C72 H48 Co4 N12 O16'
_chemical_formula_sum 'C72 H48 Co4 N12 O16'
_chemical_formula_weight 1572.94
_space_group_crystal_system monoclinic
_space_group_IT_number 14
_space_group_name_Hall '-P 2ybc'
_space_group_name_H-M_alt 'P 1 21/c 1'
_atom_sites_solution_hydrogens geom
_atom_sites_solution_primary iterative
_audit_creation_date 2016-05-28
_audit_creation_method
;
Olex2 1.2-beta
(compiled 2016.02.19 svn.r3266 for OlexSys, GUI svn.r5155)
;
_audit_update_record
;
2017-02-16 deposited with the CCDC.
2017-05-24 downloaded from the CCDC.
;
_cell_angle_alpha 90
_cell_angle_beta 95.467(3)
_cell_angle_gamma 90
_cell_formula_units_Z 2
_cell_length_a 15.673(4)
_cell_length_b 15.378(4)
_cell_length_c 15.991(4)
_cell_measurement_reflns_used 4038
_cell_measurement_temperature 298(2)
_cell_measurement_theta_max 26.433
_cell_measurement_theta_min 2.559
_cell_volume 3836.6(17)
_computing_molecular_graphics 'Olex2 (Dolomanov et al., 2009)'
_computing_publication_material 'Olex2 (Dolomanov et al., 2009)'
_computing_structure_refinement 'ShelXL (Sheldrick, 2015)'
_computing_structure_solution
;
Superflip (Palatinus & Chapuis, 2007;Palatinus & van der Lee, 2008;
Palatinus et al., 2012)
;
_diffrn_ambient_temperature 298.15
_diffrn_measured_fraction_theta_full 0.989
_diffrn_measured_fraction_theta_max 0.985
_diffrn_measurement_device_type BRUKERAPEXII
_diffrn_radiation_type MoK\a
_diffrn_radiation_wavelength 0.71073
_diffrn_reflns_av_R_equivalents 0.0369
_diffrn_reflns_av_unetI/netI 0.0632
_diffrn_reflns_Laue_measured_fraction_full 0.989
_diffrn_reflns_Laue_measured_fraction_max 0.985
_diffrn_reflns_limit_h_max 20
_diffrn_reflns_limit_h_min -19
_diffrn_reflns_limit_k_max 18
_diffrn_reflns_limit_k_min -19
_diffrn_reflns_limit_l_max 20
_diffrn_reflns_limit_l_min -20
_diffrn_reflns_number 18532
_diffrn_reflns_point_group_measured_fraction_full 0.989
_diffrn_reflns_point_group_measured_fraction_max 0.985
_diffrn_reflns_theta_full 25.214
_diffrn_reflns_theta_max 27.542
_diffrn_reflns_theta_min 2.556
_exptl_absorpt_coefficient_mu 0.920
_exptl_crystal_density_diffrn 1.362
_exptl_crystal_description block
_exptl_crystal_F_000 1600
_exptl_crystal_size_max 0.1
_exptl_crystal_size_mid 0.08
_exptl_crystal_size_min 0.06
_refine_diff_density_max 0.837
_refine_diff_density_min -0.425
_refine_diff_density_rms 0.102
_refine_ls_extinction_method none
_refine_ls_goodness_of_fit_ref 1.046
_refine_ls_hydrogen_treatment constr
_refine_ls_matrix_type full
_refine_ls_number_parameters 471
_refine_ls_number_reflns 8750
_refine_ls_number_restraints 0
_refine_ls_restrained_S_all 1.046
_refine_ls_R_factor_all 0.0988
_refine_ls_R_factor_gt 0.0616
_refine_ls_shift/su_max 0.000
_refine_ls_shift/su_mean 0.000
_refine_ls_structure_factor_coef Fsqd
_refine_ls_weighting_details 'w=1/[\s^2^(Fo^2^)+(0.0578P)^2^+10.9658P] where P=(Fo^2^+2Fc^2^)/3'
_refine_ls_weighting_scheme calc
_refine_ls_wR_factor_gt 0.1539
_refine_ls_wR_factor_ref 0.1705
_reflns_Friedel_coverage 0.000
_reflns_number_gt 5828
_reflns_number_total 8750
_reflns_threshold_expression 'I > 2\s(I)'
_cod_data_source_file c7ta01546a2.cif
_cod_data_source_block p
_cod_original_cell_volume 3836.7(18)
_cod_database_code 7236564
_shelx_space_group_comment
;
The symmetry employed for this shelxl refinement is uniquely defined
by the following loop, which should always be used as a source of
symmetry information in preference to the above space-group names.
They are only intended as comments.
;
_shelx_estimated_absorpt_t_max 0.947
_shelx_estimated_absorpt_t_min 0.914
_olex2_refinement_description
;
1. Fixed Uiso
 At 1.2 times of:
  All C(H) groups
 At 1.5 times of:
  All C(H,H,H) groups
2.a Aromatic/amide H refined with riding coordinates:
 C3(H3), C4(H4), C9(H9), C10(H10), C11(H11), C12(H12), C15(H15), C16(H16),
 C21(H21), C22(H22), C23(H23), C24(H24), C27(H27), C28(H28), C30(H30), C32(H32),
  C33(H33), C34(H34)
2.b Idealised Me refined as rotating group:
 C25(H25a,H25b,H25c), C36(H36a,H36b,H36c)
;
_shelx_shelxl_version_number 2014/7
_olex2_submission_special_instructions 'No special instructions were received'

loop_
_space_group_symop_operation_xyz
'x, y, z'
'-x, y+1/2, -z+1/2'
'-x, -y, -z'
'x, -y-1/2, z-1/2'

loop_
_atom_site_label
_atom_site_type_symbol
_atom_site_fract_x
_atom_site_fract_y
_atom_site_fract_z
_atom_site_U_iso_or_equiv
_atom_site_adp_type
_atom_site_occupancy
_atom_site_site_symmetry_order
_atom_site_calc_flag
_atom_site_refinement_flags_posn
Co1 Co 0.26107(3) 0.06700(3) 0.34007(3) 0.01987(14) Uani 1 1 d .
Co2 Co 0.23914(4) 0.09023(3) 0.16276(3) 0.02045(14) Uani 1 1 d .
O1 O 0.1432(2) 0.1732(2) 0.1781(2) 0.0423(8) Uani 1 1 d .
O2 O 0.1704(2) 0.1670(2) 0.3160(2) 0.0477(9) Uani 1 1 d .
O3 O -0.1586(2) 0.4877(2) 0.3303(2) 0.0475(9) Uani 1 1 d .
O4 O -0.1649(2) 0.4830(3) 0.1913(2) 0.0528(10) Uani 1 1 d .
O5 O 0.3512(2) 0.1594(2) 0.3310(2) 0.0424(8) Uani 1 1 d .
O6 O 0.3296(2) 0.1829(2) 0.1931(2) 0.0395(8) Uani 1 1 d .
O7 O 0.6620(2) 0.5033(2) 0.3091(3) 0.0556(10) Uani 1 1 d .
O8 O 0.6543(3) 0.4713(3) 0.1743(3) 0.0606(11) Uani 1 1 d .
N1 N 0.2512(3) 0.0840(2) 0.4657(2) 0.0318(9) Uani 1 1 d .
N2 N 0.2227(4) 0.0746(3) 0.5964(2) 0.0536(13) Uani 1 1 d .
N3 N 0.1395(5) -0.0210(4) 0.6672(3) 0.088(2) Uani 1 1 d .
N4 N 0.1434(5) -0.0206(4) 0.8176(3) 0.091(2) Uani 1 1 d .
N5 N 0.2382(3) 0.0674(3) 0.9007(2) 0.0492(12) Uani 1 1 d .
N6 N 0.2500(3) 0.0920(3) 1.0364(2) 0.0342(9) Uani 1 1 d .
C1 C 0.3688(3) 0.1960(3) 0.2643(3) 0.0295(9) Uani 1 1 d .
C2 C 0.4413(3) 0.2615(3) 0.2678(3) 0.0295(9) Uani 1 1 d .
C3 C 0.4468(3) 0.3104(3) 0.1957(3) 0.0436(12) Uani 1 1 d .
H3 H 0.4072 0.3015 0.1495 0.052 Uiso 1 1 calc R
C4 C 0.5109(3) 0.3726(3) 0.1913(3) 0.0445(13) Uani 1 1 d .
H4 H 0.5135 0.4039 0.1419 0.053 Uiso 1 1 calc R
C5 C 0.5697(3) 0.3885(3) 0.2575(3) 0.0348(10) Uani 1 1 d .
C6 C 0.6338(3) 0.4596(3) 0.2470(3) 0.0382(11) Uani 1 1 d .
C7 C 0.5682(3) 0.3389(3) 0.3330(3) 0.0395(11) Uani 1 1 d .
C8 C 0.5028(3) 0.2751(3) 0.3388(3) 0.0382(11) Uani 1 1 d .
C9 C 0.5034(4) 0.2257(5) 0.4141(4) 0.071(2) Uani 1 1 d .
H9 H 0.4619 0.1832 0.4190 0.085 Uiso 1 1 calc R
C10 C 0.5643(5) 0.2402(6) 0.4788(5) 0.124(4) Uani 1 1 d .
H10 H 0.5628 0.2089 0.5284 0.149 Uiso 1 1 calc R
C11 C 0.6292(6) 0.3012(7) 0.4720(5) 0.123(4) Uani 1 1 d .
H11 H 0.6716 0.3082 0.5163 0.148 Uiso 1 1 calc R
C12 C 0.6313(4) 0.3492(5) 0.4036(4) 0.078(2) Uani 1 1 d .
H12 H 0.6745 0.3904 0.4012 0.094 Uiso 1 1 calc R
C13 C 0.1276(3) 0.1929(3) 0.2512(3) 0.0294(9) Uani 1 1 d .
C14 C 0.0545(3) 0.2546(3) 0.2593(3) 0.0301(9) Uani 1 1 d .
C15 C 0.0348(3) 0.3107(4) 0.1942(3) 0.0459(13) Uani 1 1 d .
H15 H 0.0642 0.3065 0.1465 0.055 Uiso 1 1 calc R
C16 C -0.0284(3) 0.3742(4) 0.1974(3) 0.0468(14) Uani 1 1 d .
H16 H -0.0396 0.4118 0.1521 0.056 Uiso 1 1 calc R
C17 C -0.0742(3) 0.3827(3) 0.2656(3) 0.0312(10) Uani 1 1 d .
C18 C -0.1376(3) 0.4567(3) 0.2631(3) 0.0324(10) Uani 1 1 d .
C19 C -0.0584(3) 0.3231(3) 0.3341(3) 0.0303(10) Uani 1 1 d .
C20 C 0.0073(3) 0.2586(3) 0.3307(3) 0.0296(9) Uani 1 1 d .
C21 C 0.0198(3) 0.1985(3) 0.3983(3) 0.0433(12) Uani 1 1 d .
H21 H 0.0617 0.1559 0.3972 0.052 Uiso 1 1 calc R
C22 C -0.0286(4) 0.2023(4) 0.4649(4) 0.0596(17) Uani 1 1 d .
H22 H -0.0195 0.1620 0.5081 0.072 Uiso 1 1 calc R
C23 C -0.0911(4) 0.2653(4) 0.4687(4) 0.0614(17) Uani 1 1 d .
H23 H -0.1225 0.2675 0.5152 0.074 Uiso 1 1 calc R
C24 C -0.1075(3) 0.3243(4) 0.4053(3) 0.0458(13) Uani 1 1 d .
H24 H -0.1506 0.3654 0.4084 0.055 Uiso 1 1 calc R
C25 C 0.2289(7) -0.0659(4) 0.5137(4) 0.094(3) Uani 1 1 d .
H25A H 0.2235 -0.0925 0.5673 0.141 Uiso 1 1 calc GR
H25B H 0.2800 -0.0866 0.4916 0.141 Uiso 1 1 calc GR
H25C H 0.1799 -0.0806 0.4756 0.141 Uiso 1 1 calc GR
C26 C 0.2338(4) 0.0305(3) 0.5239(3) 0.0482(14) Uani 1 1 d .
C27 C 0.2506(3) 0.1661(3) 0.5006(3) 0.0380(11) Uani 1 1 d .
H27 H 0.2588 0.2176 0.4720 0.046 Uiso 1 1 calc R
C28 C 0.2367(4) 0.1605(3) 0.5813(3) 0.0473(14) Uani 1 1 d .
H28 H 0.2365 0.2060 0.6195 0.057 Uiso 1 1 calc R
C29 C 0.1962(4) 0.0426(4) 0.6727(3) 0.0586(17) Uani 1 1 d .
C30 C 0.2339(4) 0.0766(4) 0.7489(3) 0.0535(16) Uani 1 1 d .
H30 H 0.2769 0.1184 0.7520 0.064 Uiso 1 1 calc R
C31 C 0.2011(4) 0.0421(4) 0.8191(3) 0.0615(17) Uani 1 1 d .
C32 C 0.1151(7) -0.0487(6) 0.7407(4) 0.116(4) Uani 1 1 d .
H32 H 0.0739 -0.0924 0.7379 0.139 Uiso 1 1 calc R
C33 C 0.3207(4) 0.0914(5) 0.9217(4) 0.0676(19) Uani 1 1 d .
H33 H 0.3631 0.0981 0.8852 0.081 Uiso 1 1 calc R
C34 C 0.3294(4) 0.1032(5) 1.0032(3) 0.0612(17) Uani 1 1 d .
H34 H 0.3806 0.1170 1.0346 0.073 Uiso 1 1 calc R
C35 C 0.1957(4) 0.0709(3) 0.9738(3) 0.0448(13) Uani 1 1 d .
C36 C 0.1039(4) 0.0567(5) 0.9797(4) 0.0672(19) Uani 1 1 d .
H36A H 0.0714 0.0876 0.9352 0.101 Uiso 1 1 calc GR
H36B H 0.0888 0.0776 1.0329 0.101 Uiso 1 1 calc GR
H36C H 0.0915 -0.0043 0.9748 0.101 Uiso 1 1 calc GR

loop_
_atom_site_aniso_label
_atom_site_aniso_U_11
_atom_site_aniso_U_22
_atom_site_aniso_U_33
_atom_site_aniso_U_23
_atom_site_aniso_U_13
_atom_site_aniso_U_12
Co1 0.0222(3) 0.0210(3) 0.0166(3) -0.0006(2) 0.0032(2) -0.0014(2)
Co2 0.0245(3) 0.0206(3) 0.0165(3) 0.0009(2) 0.0032(2) -0.0003(2)
O1 0.0410(19) 0.047(2) 0.0392(19) -0.0002(16) 0.0074(15) 0.0225(16)
O2 0.043(2) 0.055(2) 0.043(2) 0.0033(17) -0.0006(16) 0.0285(18)
O3 0.058(2) 0.040(2) 0.044(2) -0.0072(16) 0.0058(17) 0.0255(18)
O4 0.057(2) 0.058(2) 0.044(2) 0.0121(18) 0.0071(18) 0.039(2)
O5 0.0444(19) 0.050(2) 0.0332(18) -0.0003(15) 0.0079(15) -0.0270(17)
O6 0.0407(18) 0.0401(19) 0.0357(18) 0.0060(14) -0.0069(15) -0.0211(15)
O7 0.053(2) 0.042(2) 0.071(3) -0.0053(19) 0.002(2) -0.0258(18)
O8 0.064(3) 0.053(2) 0.068(3) 0.004(2) 0.020(2) -0.030(2)
N1 0.049(2) 0.028(2) 0.0193(17) -0.0026(14) 0.0099(16) -0.0006(17)
N2 0.102(4) 0.044(3) 0.0162(19) -0.0058(17) 0.010(2) -0.016(3)
N3 0.136(6) 0.098(5) 0.034(3) -0.013(3) 0.020(3) -0.068(4)
N4 0.135(6) 0.103(5) 0.037(3) -0.006(3) 0.019(3) -0.069(4)
N5 0.064(3) 0.063(3) 0.0205(19) -0.0051(19) 0.0071(19) -0.022(2)
N6 0.040(2) 0.041(2) 0.0226(18) -0.0015(16) 0.0065(17) 0.0020(18)
C1 0.029(2) 0.025(2) 0.036(2) -0.0008(18) 0.0086(19) -0.0081(18)
C2 0.029(2) 0.027(2) 0.032(2) -0.0002(18) 0.0045(18) -0.0107(18)
C3 0.046(3) 0.049(3) 0.034(3) 0.005(2) -0.004(2) -0.022(2)
C4 0.050(3) 0.047(3) 0.036(3) 0.012(2) 0.002(2) -0.025(2)
C5 0.031(2) 0.033(2) 0.041(3) 0.001(2) 0.009(2) -0.012(2)
C6 0.029(2) 0.032(3) 0.054(3) 0.006(2) 0.007(2) -0.007(2)
C7 0.036(2) 0.040(3) 0.041(3) 0.007(2) -0.004(2) -0.016(2)
C8 0.035(2) 0.043(3) 0.035(2) 0.005(2) 0.001(2) -0.018(2)
C9 0.061(4) 0.088(5) 0.061(4) 0.037(4) -0.016(3) -0.041(4)
C10 0.111(6) 0.165(9) 0.083(5) 0.085(6) -0.055(5) -0.086(6)
C11 0.117(7) 0.170(9) 0.071(5) 0.062(6) -0.054(5) -0.090(7)
C12 0.063(4) 0.099(5) 0.068(4) 0.032(4) -0.025(3) -0.048(4)
C13 0.028(2) 0.027(2) 0.033(2) 0.0034(18) 0.0023(19) 0.0072(18)
C14 0.028(2) 0.034(2) 0.028(2) 0.0015(18) 0.0028(18) 0.0107(19)
C15 0.052(3) 0.056(3) 0.032(3) 0.009(2) 0.015(2) 0.030(3)
C16 0.052(3) 0.054(3) 0.036(3) 0.016(2) 0.014(2) 0.031(3)
C17 0.031(2) 0.034(2) 0.029(2) 0.0034(19) 0.0041(18) 0.0156(19)
C18 0.027(2) 0.026(2) 0.045(3) 0.002(2) 0.005(2) 0.0086(18)
C19 0.029(2) 0.032(2) 0.031(2) 0.0010(18) 0.0057(18) 0.0061(18)
C20 0.029(2) 0.030(2) 0.029(2) -0.0012(18) 0.0005(17) 0.0065(18)
C21 0.041(3) 0.043(3) 0.046(3) 0.014(2) 0.005(2) 0.009(2)
C22 0.058(4) 0.073(4) 0.051(3) 0.031(3) 0.020(3) 0.014(3)
C23 0.070(4) 0.074(4) 0.045(3) 0.024(3) 0.031(3) 0.019(3)
C24 0.049(3) 0.050(3) 0.042(3) 0.003(2) 0.022(2) 0.013(3)
C25 0.211(10) 0.039(3) 0.036(3) -0.003(3) 0.031(5) -0.009(5)
C26 0.091(4) 0.035(3) 0.019(2) -0.0002(19) 0.010(2) -0.005(3)
C27 0.063(3) 0.024(2) 0.026(2) -0.0044(18) 0.006(2) -0.004(2)
C28 0.081(4) 0.038(3) 0.024(2) -0.015(2) 0.014(2) -0.019(3)
C29 0.085(4) 0.062(4) 0.031(3) -0.010(3) 0.020(3) -0.030(3)
C30 0.081(4) 0.060(4) 0.021(2) -0.003(2) 0.010(3) -0.026(3)
C31 0.082(4) 0.078(4) 0.025(3) -0.008(3) 0.012(3) -0.030(4)
C32 0.184(9) 0.134(7) 0.032(3) -0.015(4) 0.026(4) -0.107(7)
C33 0.071(4) 0.095(5) 0.041(3) -0.007(3) 0.024(3) -0.018(4)
C34 0.060(4) 0.093(5) 0.033(3) 0.006(3) 0.019(3) -0.012(3)
C35 0.062(3) 0.050(3) 0.023(2) 0.006(2) 0.005(2) -0.005(3)
C36 0.052(4) 0.114(6) 0.035(3) 0.007(3) 0.000(3) 0.001(4)

loop_
_atom_type_symbol
_atom_type_description
_atom_type_scat_dispersion_real
_atom_type_scat_dispersion_imag
_atom_type_scat_source
C C 0.0033 0.0016 'International Tables Vol C Tables 4.2.6.8 and 6.1.1.4'
H H 0.0000 0.0000 'International Tables Vol C Tables 4.2.6.8 and 6.1.1.4'
Co Co 0.3494 0.9721 'International Tables Vol C Tables 4.2.6.8 and 6.1.1.4'
N N 0.0061 0.0033 'International Tables Vol C Tables 4.2.6.8 and 6.1.1.4'
O O 0.0106 0.0060 'International Tables Vol C Tables 4.2.6.8 and 6.1.1.4'

loop_
_geom_angle_atom_site_label_1
_geom_angle_atom_site_label_2
_geom_angle_atom_site_label_3
_geom_angle
_geom_angle_site_symmetry_1
_geom_angle_site_symmetry_3
O2 Co1 Co2 73.20(10) . .
O4 Co1 Co2 79.37(11) 2_545 .
O4 Co1 O2 86.94(17) 2_545 .
O4 Co1 O5 161.20(14) 2_545 .
O4 Co1 N1 101.68(15) 2_545 .
O5 Co1 Co2 81.88(9) . .
O5 Co1 O2 86.43(16) . .
O5 Co1 N1 95.71(14) . .
O8 Co1 Co2 89.79(12) 2_645 .
O8 Co1 O2 162.97(16) 2_645 .
O8 Co1 O4 89.34(18) 2_645 2_545
O8 Co1 O5 91.88(17) 2_645 .
O8 Co1 N1 108.57(16) 2_645 .
N1 Co1 Co2 161.59(11) . .
N1 Co1 O2 88.46(14) . .
O1 Co2 Co1 88.81(10) . .
O1 Co2 O3 90.62(16) . 2_545
O1 Co2 O6 92.20(15) . .
O1 Co2 O7 160.40(15) . 2_645
O1 Co2 N6 104.26(15) . 1_554
O3 Co2 Co1 82.21(10) 2_545 .
O3 Co2 O6 162.44(13) 2_545 .
O3 Co2 O7 86.68(16) 2_545 2_645
O3 Co2 N6 100.12(15) 2_545 1_554
O6 Co2 Co1 80.53(9) . .
O6 Co2 O7 84.87(15) . 2_645
O6 Co2 N6 95.97(15) . 1_554
O7 Co2 Co1 71.59(12) 2_645 .
N6 Co2 Co1 166.64(11) 1_554 .
N6 Co2 O7 95.32(16) 1_554 2_645
C13 O1 Co2 118.9(3) . .
C13 O2 Co1 133.4(3) . .
C18 O3 Co2 124.1(3) . 2
C18 O4 Co1 128.2(3) . 2
C1 O5 Co1 126.0(3) . .
C1 O6 Co2 126.6(3) . .
C6 O7 Co2 136.6(4) . 2_655
C6 O8 Co1 116.3(3) . 2_655
C26 N1 Co1 131.8(3) . .
C26 N1 C27 106.4(4) . .
C27 N1 Co1 121.2(3) . .
C26 N2 C29 129.0(5) . .
C28 N2 C26 107.1(4) . .
C28 N2 C29 123.7(4) . .
C29 N3 C32 115.1(5) . .
C31 N4 C32 114.8(5) . .
C33 N5 C31 126.5(5) . .
C33 N5 C35 107.5(4) . .
C35 N5 C31 126.0(5) . .
C34 N6 Co2 122.3(3) . 1_556
C35 N6 Co2 130.7(4) . 1_556
C35 N6 C34 106.1(4) . .
O5 C1 C2 119.3(4) . .
O6 C1 O5 124.6(4) . .
O6 C1 C2 116.1(4) . .
C3 C2 C1 115.8(4) . .
C3 C2 C8 119.3(4) . .
C8 C2 C1 124.9(4) . .
C2 C3 C4 121.1(4) . .
C5 C4 C3 121.5(4) . .
C4 C5 C6 117.0(4) . .
C4 C5 C7 119.9(4) . .
C7 C5 C6 123.1(4) . .
O7 C6 O8 124.2(5) . .
O7 C6 C5 119.5(5) . .
O8 C6 C5 116.3(5) . .
C5 C7 C8 119.4(4) . .
C5 C7 C12 122.7(4) . .
C8 C7 C12 117.9(5) . .
C7 C8 C2 118.8(4) . .
C9 C8 C2 122.8(4) . .
C9 C8 C7 118.3(4) . .
C10 C9 C8 120.3(5) . .
C9 C10 C11 121.1(6) . .
C12 C11 C10 121.0(6) . .
C11 C12 C7 121.3(6) . .
O1 C13 C14 116.8(4) . .
O2 C13 O1 124.1(4) . .
O2 C13 C14 119.0(4) . .
C15 C14 C13 116.9(4) . .
C15 C14 C20 119.3(4) . .
C20 C14 C13 123.8(4) . .
C14 C15 C16 121.6(4) . .
C17 C16 C15 121.6(4) . .
C16 C17 C18 116.5(4) . .
C16 C17 C19 119.0(4) . .
C19 C17 C18 124.6(4) . .
O3 C18 O4 124.7(4) . .
O3 C18 C17 119.6(4) . .
O4 C18 C17 115.7(4) . .
C17 C19 C20 119.1(4) . .
C17 C19 C24 122.2(4) . .
C24 C19 C20 118.6(4) . .
C14 C20 C19 119.3(4) . .
C21 C20 C14 122.6(4) . .
C21 C20 C19 118.0(4) . .
C22 C21 C20 121.2(5) . .
C21 C22 C23 120.9(5) . .
C24 C23 C22 121.1(5) . .
C23 C24 C19 120.2(5) . .
N1 C26 N2 110.3(4) . .
N1 C26 C25 124.6(5) . .
N2 C26 C25 125.1(5) . .
C28 C27 N1 109.9(4) . .
C27 C28 N2 106.1(4) . .
N3 C29 N2 116.9(5) . .
N3 C29 C30 124.1(5) . .
C30 C29 N2 119.0(5) . .
C31 C30 C29 113.8(5) . .
N4 C31 N5 115.7(5) . .
N4 C31 C30 124.8(5) . .
C30 C31 N5 119.0(5) . .
N4 C32 N3 127.3(7) . .
C34 C33 N5 106.9(5) . .
C33 C34 N6 110.3(6) . .
N5 C35 C36 126.5(5) . .
N6 C35 N5 109.1(5) . .
N6 C35 C36 124.4(5) . .

loop_
_geom_bond_atom_site_label_1
_geom_bond_atom_site_label_2
_geom_bond_distance
_geom_bond_site_symmetry_2
Co1 Co2 2.8459(10) .
Co1 O2 2.104(3) .
Co1 O4 2.013(3) 2_545
Co1 O5 2.018(3) .
Co1 O8 2.009(4) 2_645
Co1 N1 2.047(3) .
Co2 O1 2.005(3) .
Co2 O3 2.029(3) 2_545
Co2 O6 2.036(3) .
Co2 O7 2.064(3) 2_645
Co2 N6 2.044(4) 1_554
O1 C13 1.254(5) .
O2 C13 1.246(5) .
O3 Co2 2.029(3) 2
O3 C18 1.248(6) .
O4 Co1 2.013(3) 2
O4 C18 1.253(6) .
O5 C1 1.260(5) .
O6 C1 1.257(5) .
O7 Co2 2.064(3) 2_655
O7 C6 1.244(6) .
O8 Co1 2.009(4) 2_655
O8 C6 1.248(6) .
N1 C26 1.291(6) .
N1 C27 1.380(5) .
N2 C26 1.369(6) .
N2 C28 1.364(6) .
N2 C29 1.415(6) .
N3 C29 1.318(7) .
N3 C32 1.340(8) .
N4 C31 1.322(8) .
N4 C32 1.339(8) .
N5 C31 1.431(6) .
N5 C33 1.356(8) .
N5 C35 1.400(6) .
N6 Co2 2.044(4) 1_556
N6 C34 1.409(7) .
N6 C35 1.293(6) .
C1 C2 1.515(5) .
C2 C3 1.386(6) .
C2 C8 1.433(6) .
C3 C4 1.393(6) .
C4 C5 1.358(7) .
C5 C6 1.506(6) .
C5 C7 1.429(6) .
C7 C8 1.430(6) .
C7 C12 1.438(7) .
C8 C9 1.423(7) .
C9 C10 1.358(9) .
C10 C11 1.395(10) .
C11 C12 1.322(9) .
C13 C14 1.503(6) .
C14 C15 1.364(6) .
C14 C20 1.421(6) .
C15 C16 1.395(6) .
C16 C17 1.367(6) .
C17 C18 1.509(6) .
C17 C19 1.431(6) .
C19 C20 1.435(6) .
C19 C24 1.435(6) .
C20 C21 1.420(6) .
C21 C22 1.367(7) .
C22 C23 1.383(8) .
C23 C24 1.367(7) .
C25 C26 1.492(7) .
C27 C28 1.332(6) .
C29 C30 1.404(7) .
C30 C31 1.383(7) .
C33 C34 1.311(8) .
C35 C36 1.468(8) .

loop_
_platon_squeeze_void_nr
_platon_squeeze_void_average_x
_platon_squeeze_void_average_y
_platon_squeeze_void_average_z
_platon_squeeze_void_volume
_platon_squeeze_void_count_electrons
_platon_squeeze_void_content
1 0.000 0.000 0.000 49 29 ' '
2 0.000 0.000 0.500 45 22 ' '
3 0.500 0.000 0.500 30 16 ' '
4 0.000 0.500 1.000 45 23 ' '
5 1.000 0.500 0.500 49 27 ' '
6 0.500 0.500 0.000 30 16 ' '
